data_7206717
loop_
_publ_author_name
'Hou, Gui-Ge'
'Wu, Yan'
'Ma, Jian-Ping'
'Dong, Yu-Bin'

_publ_section_title
;
 Synthesis, structural characterization and properties of Ag(i)-complexes
 based on double-armed 1,3,4-oxadiazole bridging ligands
;
_journal_issue 22
_journal_name_full CrystEngComm
_journal_page_first 6850
_journal_paper_doi 10.1039/c1ce05718a
_journal_volume 13
_journal_year 2011
_chemical_formula_sum 'C30 H20 Ag2 F12 N4 O3 Sb2'
_chemical_formula_weight 1171.74
_chemical_name_systematic
;
?
;
_space_group_IT_number 2
_symmetry_cell_setting triclinic
_symmetry_space_group_name_Hall '-P 1'
_symmetry_space_group_name_H-M 'P -1'
_atom_sites_solution_hydrogens geom
_atom_sites_solution_primary direct
_atom_sites_solution_secondary difmap
_audit_creation_method SHELXL-97
_cell_angle_alpha 73.472(2)
_cell_angle_beta 89.038(2)
_cell_angle_gamma 80.625(3)
_cell_formula_units_Z 2
_cell_length_a 7.8309(13)
_cell_length_b 13.545(2)
_cell_length_c 17.271(3)
_cell_measurement_reflns_used 2591
_cell_measurement_temperature 298(2)
_cell_measurement_theta_max 24.484
_cell_measurement_theta_min 2.461
_cell_volume 1731.9(5)
_computing_cell_refinement 'Bruker SMART'
_computing_data_collection 'Bruker SMART'
_computing_data_reduction 'Bruker SAINT'
_computing_molecular_graphics 'Bruker SHELXTL'
_computing_publication_material 'Bruker SHELXTL'
_computing_structure_refinement 'SHELXL-97 (Sheldrick, 1997)'
_computing_structure_solution 'SHELXS-97 (Sheldrick, 1990)'
_diffrn_ambient_temperature 298(2)
_diffrn_measured_fraction_theta_full 0.980
_diffrn_measured_fraction_theta_max 0.980
_diffrn_measurement_device_type 'CCD area detector'
_diffrn_measurement_method 'phi and omega scans'
_diffrn_radiation_monochromator graphite
_diffrn_radiation_source 'fine-focus sealed tube'
_diffrn_radiation_type MoK\a
_diffrn_radiation_wavelength 0.71073
_diffrn_reflns_av_R_equivalents 0.0224
_diffrn_reflns_av_sigmaI/netI 0.0522
_diffrn_reflns_limit_h_max 8
_diffrn_reflns_limit_h_min -9
_diffrn_reflns_limit_k_max 16
_diffrn_reflns_limit_k_min -14
_diffrn_reflns_limit_l_max 20
_diffrn_reflns_limit_l_min -20
_diffrn_reflns_number 9143
_diffrn_reflns_theta_full 25.50
_diffrn_reflns_theta_max 25.50
_diffrn_reflns_theta_min 1.71
_exptl_absorpt_coefficient_mu 2.761
_exptl_absorpt_correction_T_max 0.8743
_exptl_absorpt_correction_T_min 0.6664
_exptl_absorpt_correction_type multi-scan
_exptl_absorpt_process_details sadabs
_exptl_crystal_colour colourless
_exptl_crystal_density_diffrn 2.247
_exptl_crystal_density_method 'not measured'
_exptl_crystal_description block
_exptl_crystal_F_000 1112
_exptl_crystal_size_max 0.16
_exptl_crystal_size_mid 0.10
_exptl_crystal_size_min 0.05
_refine_diff_density_max 1.449
_refine_diff_density_min -0.761
_refine_diff_density_rms 0.133
_refine_ls_extinction_method none
_refine_ls_goodness_of_fit_ref 1.043
_refine_ls_hydrogen_treatment constr
_refine_ls_matrix_type full
_refine_ls_number_parameters 478
_refine_ls_number_reflns 6323
_refine_ls_number_restraints 0
_refine_ls_restrained_S_all 1.043
_refine_ls_R_factor_all 0.0658
_refine_ls_R_factor_gt 0.0473
_refine_ls_shift/su_max 0.000
_refine_ls_shift/su_mean 0.000
_refine_ls_structure_factor_coef Fsqd
_refine_ls_weighting_details 'calc w=1/[\s^2^(Fo^2^)+(0.0682P)^2^+1.5424P] where P=(Fo^2^+2Fc^2^)/3'
_refine_ls_weighting_scheme calc
_refine_ls_wR_factor_gt 0.1212
_refine_ls_wR_factor_ref 0.1312
_reflns_number_gt 4770
_reflns_number_total 6323
_reflns_threshold_expression >2sigma(I)
_cod_data_source_file c1ce05718a.txt
_cod_data_source_block 4
_cod_depositor_comments
;
The following automatic conversions were performed:

'_symmetry_cell_setting' value 'Triclinic' changed to 'triclinic'
according to /home/saulius/struct/CIF-dictionaries/cif_core.dic
dictionary named 'cif_core.dic' version 2.4.1 from 2010-06-29.

Automatic conversion script
Id: cif_fix_values 1715 2011-07-08 13:25:40Z adriana 
;
_cod_original_sg_symbol_H-M P-1
_cod_database_code 7206717

loop_
_symmetry_equiv_pos_as_xyz
'x, y, z'
'-x, -y, -z'

loop_
_atom_site_label
_atom_site_type_symbol
_atom_site_fract_x
_atom_site_fract_y
_atom_site_fract_z
_atom_site_U_iso_or_equiv
_atom_site_adp_type
_atom_site_occupancy
_atom_site_symmetry_multiplicity
_atom_site_calc_flag
_atom_site_refinement_flags
Ag1 Ag 0.67262(9) 0.52657(5) 0.19820(3) 0.0568(2) Uani 1 1 d .
Ag2 Ag 0.56190(9) 0.78001(5) 0.20945(3) 0.0543(2) Uani 1 1 d .
N1 N 0.6799(7) 0.5546(4) 0.3172(3) 0.0311(12) Uani 1 1 d .
N2 N 0.6805(7) 0.6589(4) 0.3148(3) 0.0339(13) Uani 1 1 d .
N3 N 0.5873(10) 1.1365(5) -0.1032(4) 0.0583(19) Uani 1 1 d .
N4 N 0.4131(11) 0.3951(6) -0.0744(4) 0.071(2) Uani 1 1 d .
C1 C 0.5084(12) 0.3776(6) -0.0219(5) 0.055(2) Uani 1 1 d .
C2 C 0.6353(11) 0.3620(6) 0.0410(4) 0.0467(19) Uani 1 1 d .
C3 C 0.5941(10) 0.3257(5) 0.1210(4) 0.0426(17) Uani 1 1 d .
H3 H 0.4853 0.3082 0.1346 0.051 Uiso 1 1 calc R
C4 C 0.7176(11) 0.3156(6) 0.1815(4) 0.0459(18) Uani 1 1 d .
C5 C 0.8781(11) 0.3429(7) 0.1590(5) 0.058(2) Uani 1 1 d .
H5 H 0.9604 0.3378 0.1988 0.069 Uiso 1 1 calc R
C6 C 0.9187(12) 0.3778(8) 0.0782(6) 0.070(3) Uani 1 1 d .
H6 H 1.0281 0.3940 0.0643 0.084 Uiso 1 1 calc R
C7 C 0.7982(12) 0.3881(7) 0.0195(5) 0.062(2) Uani 1 1 d .
H7 H 0.8242 0.4124 -0.0346 0.074 Uiso 1 1 calc R
C8 C 0.6825(12) 0.2707(6) 0.2675(4) 0.053(2) Uani 1 1 d .
H8A H 0.5671 0.2527 0.2728 0.064 Uiso 1 1 calc R
H8B H 0.7653 0.2077 0.2905 0.064 Uiso 1 1 calc R
C9 C 0.6975(9) 0.3163(5) 0.3923(4) 0.0372(16) Uani 1 1 d .
C10 C 0.6834(11) 0.2152(6) 0.4371(4) 0.0494(19) Uani 1 1 d .
H10 H 0.6681 0.1656 0.4111 0.059 Uiso 1 1 calc R
C11 C 0.6921(12) 0.1888(6) 0.5199(5) 0.056(2) Uani 1 1 d .
H11 H 0.6763 0.1221 0.5495 0.068 Uiso 1 1 calc R
C12 C 0.7234(12) 0.2582(6) 0.5600(4) 0.054(2) Uani 1 1 d .
H12 H 0.7394 0.2373 0.6159 0.065 Uiso 1 1 calc R
C13 C 0.7306(11) 0.3588(6) 0.5163(4) 0.0482(19) Uani 1 1 d .
H13 H 0.7444 0.4074 0.5434 0.058 Uiso 1 1 calc R
C14 C 0.7179(9) 0.3906(5) 0.4325(4) 0.0338(15) Uani 1 1 d .
C15 C 0.7159(8) 0.5007(5) 0.3904(4) 0.0326(14) Uani 1 1 d .
C16 C 0.7243(8) 0.6597(5) 0.3870(4) 0.0337(15) Uani 1 1 d .
C17 C 0.7572(9) 0.7416(5) 0.4212(4) 0.0339(15) Uani 1 1 d .
C18 C 0.7733(10) 0.7204(6) 0.5039(4) 0.0448(18) Uani 1 1 d .
H18 H 0.7609 0.6544 0.5363 0.054 Uiso 1 1 calc R
C19 C 0.8063(12) 0.7922(6) 0.5394(4) 0.057(2) Uani 1 1 d .
H19 H 0.8114 0.7770 0.5954 0.068 Uiso 1 1 calc R
C20 C 0.8328(12) 0.8898(6) 0.4908(5) 0.055(2) Uani 1 1 d .
H20 H 0.8611 0.9386 0.5147 0.065 Uiso 1 1 calc R
C21 C 0.8176(11) 0.9151(6) 0.4070(4) 0.0484(19) Uani 1 1 d .
H21 H 0.8345 0.9804 0.3749 0.058 Uiso 1 1 calc R
C22 C 0.7770(9) 0.8414(5) 0.3728(4) 0.0383(16) Uani 1 1 d .
C23 C 0.8369(10) 0.9446(6) 0.2399(4) 0.0452(18) Uani 1 1 d .
H23A H 0.9542 0.9421 0.2584 0.054 Uiso 1 1 calc R
H23B H 0.7684 1.0107 0.2408 0.054 Uiso 1 1 calc R
C24 C 0.8360(9) 0.9323(5) 0.1563(4) 0.0390(16) Uani 1 1 d .
C25 C 0.9217(11) 0.8424(6) 0.1428(5) 0.054(2) Uani 1 1 d .
H25 H 0.9804 0.7900 0.1855 0.065 Uiso 1 1 calc R
C26 C 0.9221(14) 0.8287(7) 0.0675(5) 0.070(3) Uani 1 1 d .
H26 H 0.9799 0.7668 0.0596 0.084 Uiso 1 1 calc R
C27 C 0.8383(12) 0.9048(7) 0.0037(5) 0.060(2) Uani 1 1 d .
H27 H 0.8381 0.8952 -0.0474 0.072 Uiso 1 1 calc R
C28 C 0.7538(10) 0.9965(6) 0.0165(4) 0.0440(18) Uani 1 1 d .
C29 C 0.7557(9) 1.0107(5) 0.0919(4) 0.0392(16) Uani 1 1 d .
H29 H 0.7025 1.0737 0.0996 0.047 Uiso 1 1 calc R
C30 C 0.6621(11) 1.0764(6) -0.0515(5) 0.0494(19) Uani 1 1 d .
O1 O 0.7463(6) 0.5612(3) 0.4375(2) 0.0338(10) Uani 1 1 d .
O2 O 0.6966(7) 0.3469(3) 0.3096(3) 0.0412(12) Uani 1 1 d .
O3 O 0.7629(7) 0.8591(4) 0.2900(2) 0.0418(12) Uani 1 1 d .
F1 F 0.3466(7) 0.4743(5) 0.3433(4) 0.098(2) Uani 1 1 d .
F2 F 0.2960(7) 0.6419(4) 0.2136(4) 0.0898(19) Uani 1 1 d .
F3 F 0.0591(7) 0.6082(5) 0.3208(4) 0.0947(19) Uani 1 1 d .
F4 F 0.0102(7) 0.5848(4) 0.1776(3) 0.0763(16) Uani 1 1 d .
F5 F 0.0573(7) 0.4222(4) 0.3021(3) 0.0777(16) Uani 1 1 d .
F6 F 0.2495(7) 0.2220(4) 0.2434(4) 0.0820(17) Uani 1 1 d .
F7 F 0.4583(9) 0.0599(5) 0.3264(4) 0.107(2) Uani 1 1 d .
F8 F 0.4270(9) 0.0954(6) 0.1686(4) 0.115(2) Uani 1 1 d .
F9 F 0.3063(10) -0.0629(4) 0.2650(4) 0.106(2) Uani 1 1 d .
F10 F 0.1195(8) 0.0628(5) 0.3361(3) 0.0900(19) Uani 1 1 d .
F11 F 0.0903(8) 0.1029(5) 0.1809(3) 0.0787(16) Uani 1 1 d .
F12 F 0.3053(10) 0.4600(5) 0.1949(4) 0.112(2) Uani 1 1 d .
Sb1 Sb 0.27641(7) 0.07984(4) 0.25357(3) 0.04902(17) Uani 1 1 d .
Sb2 Sb 0.18036(6) 0.53067(4) 0.25945(3) 0.04644(16) Uani 1 1 d .

loop_
_atom_site_aniso_label
_atom_site_aniso_U_11
_atom_site_aniso_U_22
_atom_site_aniso_U_33
_atom_site_aniso_U_23
_atom_site_aniso_U_13
_atom_site_aniso_U_12
Ag1 0.0770(5) 0.0625(4) 0.0306(3) -0.0085(3) -0.0103(3) -0.0182(3)
Ag2 0.0705(4) 0.0469(4) 0.0354(3) 0.0059(3) -0.0244(3) -0.0101(3)
N1 0.038(3) 0.033(3) 0.019(3) -0.002(2) -0.009(2) -0.006(2)
N2 0.041(3) 0.034(3) 0.023(3) -0.001(2) -0.009(2) -0.008(2)
N3 0.072(5) 0.054(4) 0.038(4) 0.006(3) -0.019(4) -0.014(4)
N4 0.094(6) 0.072(5) 0.038(4) -0.012(4) -0.021(4) 0.003(4)
C1 0.081(6) 0.048(5) 0.033(4) -0.012(4) 0.001(4) -0.003(4)
C2 0.066(5) 0.039(4) 0.034(4) -0.012(3) -0.009(4) 0.002(4)
C3 0.052(4) 0.038(4) 0.036(4) -0.011(3) -0.008(3) -0.002(3)
C4 0.065(5) 0.038(4) 0.036(4) -0.014(3) -0.004(4) -0.005(4)
C5 0.050(5) 0.066(6) 0.053(5) -0.016(4) -0.010(4) 0.000(4)
C6 0.055(6) 0.081(7) 0.073(7) -0.024(5) 0.009(5) -0.003(5)
C7 0.075(6) 0.069(6) 0.036(4) -0.011(4) 0.013(4) -0.005(5)
C8 0.083(6) 0.038(4) 0.038(4) -0.009(3) -0.003(4) -0.012(4)
C9 0.040(4) 0.038(4) 0.032(4) -0.007(3) -0.003(3) -0.006(3)
C10 0.072(6) 0.036(4) 0.040(4) -0.009(3) -0.001(4) -0.010(4)
C11 0.075(6) 0.044(5) 0.038(4) 0.008(4) -0.001(4) -0.009(4)
C12 0.082(6) 0.044(4) 0.025(4) 0.004(3) 0.001(4) -0.009(4)
C13 0.070(5) 0.047(4) 0.028(4) -0.009(3) -0.004(4) -0.010(4)
C14 0.042(4) 0.028(3) 0.026(3) 0.000(3) -0.009(3) -0.004(3)
C15 0.033(4) 0.037(4) 0.030(3) -0.012(3) -0.004(3) -0.007(3)
C16 0.033(4) 0.031(4) 0.031(3) 0.000(3) 0.000(3) -0.004(3)
C17 0.041(4) 0.033(4) 0.025(3) -0.005(3) -0.006(3) -0.008(3)
C18 0.064(5) 0.040(4) 0.026(3) 0.000(3) 0.000(3) -0.013(4)
C19 0.092(7) 0.057(5) 0.022(4) -0.010(4) 0.000(4) -0.020(5)
C20 0.082(6) 0.046(5) 0.039(4) -0.016(4) -0.007(4) -0.012(4)
C21 0.077(6) 0.039(4) 0.028(4) -0.004(3) -0.009(4) -0.014(4)
C22 0.047(4) 0.044(4) 0.022(3) -0.005(3) -0.001(3) -0.011(3)
C23 0.057(5) 0.043(4) 0.031(4) 0.002(3) -0.006(3) -0.016(4)
C24 0.047(4) 0.040(4) 0.027(3) 0.002(3) -0.005(3) -0.019(3)
C25 0.069(6) 0.047(5) 0.035(4) 0.000(4) -0.008(4) 0.003(4)
C26 0.102(8) 0.045(5) 0.050(5) -0.010(4) 0.002(5) 0.018(5)
C27 0.088(7) 0.057(5) 0.029(4) -0.006(4) -0.002(4) -0.003(5)
C28 0.048(4) 0.042(4) 0.035(4) 0.003(3) -0.005(3) -0.011(3)
C29 0.045(4) 0.036(4) 0.028(4) 0.005(3) -0.004(3) -0.006(3)
C30 0.054(5) 0.056(5) 0.033(4) -0.001(4) -0.006(4) -0.016(4)
O1 0.048(3) 0.030(2) 0.020(2) -0.0018(18) -0.004(2) -0.008(2)
O2 0.064(3) 0.034(3) 0.026(2) -0.005(2) -0.002(2) -0.012(2)
O3 0.068(3) 0.036(3) 0.020(2) 0.002(2) -0.007(2) -0.023(2)
F1 0.049(3) 0.116(5) 0.097(4) 0.021(4) -0.023(3) -0.016(3)
F2 0.068(4) 0.072(4) 0.117(5) 0.003(3) 0.011(3) -0.032(3)
F3 0.068(4) 0.136(5) 0.101(5) -0.076(4) 0.007(3) -0.004(4)
F4 0.076(3) 0.080(4) 0.058(3) 0.007(3) -0.028(3) -0.015(3)
F5 0.078(4) 0.072(3) 0.076(4) 0.001(3) 0.002(3) -0.031(3)
F6 0.084(4) 0.046(3) 0.113(5) -0.018(3) -0.015(3) -0.012(3)
F7 0.097(5) 0.094(5) 0.125(5) -0.024(4) -0.058(4) -0.004(4)
F8 0.108(5) 0.132(6) 0.111(5) -0.041(4) 0.063(4) -0.037(4)
F9 0.137(6) 0.047(3) 0.138(6) -0.034(4) 0.005(5) -0.015(3)
F10 0.109(5) 0.128(5) 0.052(3) -0.041(3) 0.027(3) -0.054(4)
F11 0.092(4) 0.095(4) 0.055(3) -0.019(3) -0.011(3) -0.032(3)
F12 0.133(6) 0.087(4) 0.116(5) -0.041(4) 0.062(5) -0.005(4)
Sb1 0.0575(3) 0.0460(3) 0.0470(3) -0.0151(2) 0.0024(3) -0.0149(2)
Sb2 0.0390(3) 0.0489(3) 0.0452(3) -0.0045(2) 0.0022(2) -0.0054(2)

loop_
_atom_type_symbol
_atom_type_description
_atom_type_scat_dispersion_real
_atom_type_scat_dispersion_imag
_atom_type_scat_source
C C 0.0033 0.0016 'International Tables Vol C Tables 4.2.6.8 and 6.1.1.4'
H H 0.0000 0.0000 'International Tables Vol C Tables 4.2.6.8 and 6.1.1.4'
N N 0.0061 0.0033 'International Tables Vol C Tables 4.2.6.8 and 6.1.1.4'
O O 0.0106 0.0060 'International Tables Vol C Tables 4.2.6.8 and 6.1.1.4'
Ag Ag -0.8971 1.1015 'International Tables Vol C Tables 4.2.6.8 and 6.1.1.4'
Sb Sb -0.5866 1.5461 'International Tables Vol C Tables 4.2.6.8 and 6.1.1.4'
F F 0.0171 0.0103 'International Tables Vol C Tables 4.2.6.8 and 6.1.1.4'

loop_
_geom_angle_atom_site_label_1
_geom_angle_atom_site_label_2
_geom_angle_atom_site_label_3
_geom_angle
_geom_angle_site_symmetry_1
_geom_angle_site_symmetry_3
N4 Ag1 N1 141.1(3) 2_665 .
N3 Ag2 N2 163.9(2) 2_675 .
C15 N1 N2 106.3(5) . .
C15 N1 Ag1 137.5(5) . .
N2 N1 Ag1 114.7(3) . .
C16 N2 N1 107.3(5) . .
C16 N2 Ag2 133.1(5) . .
N1 N2 Ag2 117.9(3) . .
C30 N3 Ag2 166.8(7) . 2_675
C1 N4 Ag1 151.9(8) . 2_665
N4 C1 C2 175.6(10) . .
C3 C2 C7 121.2(7) . .
C3 C2 C1 120.3(8) . .
C7 C2 C1 118.4(7) . .
C2 C3 C4 119.3(7) . .
C2 C3 H3 120.3 . .
C4 C3 H3 120.3 . .
C5 C4 C3 118.7(7) . .
C5 C4 C8 120.3(7) . .
C3 C4 C8 120.9(8) . .
C4 C5 C6 121.3(8) . .
C4 C5 H5 119.3 . .
C6 C5 H5 119.3 . .
C7 C6 C5 119.9(9) . .
C7 C6 H6 120.1 . .
C5 C6 H6 120.1 . .
C6 C7 C2 119.6(8) . .
C6 C7 H7 120.2 . .
C2 C7 H7 120.2 . .
O2 C8 C4 108.5(6) . .
O2 C8 H8A 110.0 . .
C4 C8 H8A 110.0 . .
O2 C8 H8B 110.0 . .
C4 C8 H8B 110.0 . .
H8A C8 H8B 108.4 . .
O2 C9 C10 122.8(6) . .
O2 C9 C14 117.8(6) . .
C10 C9 C14 119.5(6) . .
C11 C10 C9 119.6(7) . .
C11 C10 H10 120.2 . .
C9 C10 H10 120.2 . .
C12 C11 C10 121.7(7) . .
C12 C11 H11 119.1 . .
C10 C11 H11 119.1 . .
C13 C12 C11 118.6(7) . .
C13 C12 H12 120.7 . .
C11 C12 H12 120.7 . .
C12 C13 C14 122.0(7) . .
C12 C13 H13 119.0 . .
C14 C13 H13 119.0 . .
C13 C14 C9 118.4(6) . .
C13 C14 C15 118.6(6) . .
C9 C14 C15 122.9(6) . .
N1 C15 O1 111.7(6) . .
N1 C15 C14 132.5(6) . .
O1 C15 C14 115.6(5) . .
N2 C16 O1 109.8(6) . .
N2 C16 C17 133.5(6) . .
O1 C16 C17 116.8(5) . .
C18 C17 C22 118.5(6) . .
C18 C17 C16 119.3(6) . .
C22 C17 C16 122.3(6) . .
C19 C18 C17 122.2(7) . .
C19 C18 H18 118.9 . .
C17 C18 H18 118.9 . .
C18 C19 C20 119.0(7) . .
C18 C19 H19 120.5 . .
C20 C19 H19 120.5 . .
C21 C20 C19 121.0(7) . .
C21 C20 H20 119.5 . .
C19 C20 H20 119.5 . .
C22 C21 C20 118.5(7) . .
C22 C21 H21 120.7 . .
C20 C21 H21 120.7 . .
C21 C22 O3 122.4(6) . .
C21 C22 C17 120.7(6) . .
O3 C22 C17 116.8(6) . .
O3 C23 C24 105.9(5) . .
O3 C23 H23A 110.6 . .
C24 C23 H23A 110.6 . .
O3 C23 H23B 110.6 . .
C24 C23 H23B 110.6 . .
H23A C23 H23B 108.7 . .
C25 C24 C29 118.9(7) . .
C25 C24 C23 119.5(6) . .
C29 C24 C23 121.6(7) . .
C26 C25 C24 120.8(7) . .
C26 C25 H25 119.6 . .
C24 C25 H25 119.6 . .
C25 C26 C27 120.7(8) . .
C25 C26 H26 119.7 . .
C27 C26 H26 119.7 . .
C26 C27 C28 119.0(8) . .
C26 C27 H27 120.5 . .
C28 C27 H27 120.5 . .
C29 C28 C27 120.3(7) . .
C29 C28 C30 121.2(7) . .
C27 C28 C30 118.6(7) . .
C28 C29 C24 120.3(7) . .
C28 C29 H29 119.8 . .
C24 C29 H29 119.8 . .
N3 C30 C28 178.0(9) . .
C16 O1 C15 104.9(5) . .
C9 O2 C8 118.5(5) . .
C22 O3 C23 117.3(5) . .
F7 Sb1 F8 90.8(4) . .
F7 Sb1 F10 91.3(3) . .
F8 Sb1 F10 177.7(3) . .
F7 Sb1 F6 88.2(3) . .
F8 Sb1 F6 90.6(3) . .
F10 Sb1 F6 90.3(3) . .
F7 Sb1 F9 90.9(3) . .
F8 Sb1 F9 89.5(3) . .
F10 Sb1 F9 89.6(3) . .
F6 Sb1 F9 179.0(3) . .
F7 Sb1 F11 178.5(3) . .
F8 Sb1 F11 90.0(3) . .
F10 Sb1 F11 88.0(3) . .
F6 Sb1 F11 90.6(2) . .
F9 Sb1 F11 90.4(3) . .
F12 Sb2 F3 176.9(3) . .
F12 Sb2 F5 92.4(3) . .
F3 Sb2 F5 90.6(3) . .
F12 Sb2 F2 87.8(3) . .
F3 Sb2 F2 89.2(3) . .
F5 Sb2 F2 177.6(2) . .
F12 Sb2 F4 89.2(3) . .
F3 Sb2 F4 90.1(3) . .
F5 Sb2 F4 88.0(2) . .
F2 Sb2 F4 89.6(2) . .
F12 Sb2 F1 91.5(3) . .
F3 Sb2 F1 89.3(3) . .
F5 Sb2 F1 90.5(2) . .
F2 Sb2 F1 91.9(3) . .
F4 Sb2 F1 178.4(2) . .

loop_
_geom_bond_atom_site_label_1
_geom_bond_atom_site_label_2
_geom_bond_distance
_geom_bond_site_symmetry_2
Ag1 N4 2.161(7) 2_665
Ag1 N1 2.197(5) .
Ag2 N3 2.115(6) 2_675
Ag2 N2 2.174(5) .
N1 C15 1.277(8) .
N1 N2 1.402(7) .
N2 C16 1.302(8) .
N3 C30 1.118(9) .
N3 Ag2 2.115(6) 2_675
N4 C1 1.131(10) .
N4 Ag1 2.161(7) 2_665
C1 C2 1.432(11) .
C2 C3 1.380(10) .
C2 C7 1.395(12) .
C3 C4 1.397(10) .
C3 H3 0.9300 .
C4 C5 1.386(11) .
C4 C8 1.477(10) .
C5 C6 1.390(12) .
C5 H5 0.9300 .
C6 C7 1.357(12) .
C6 H6 0.9300 .
C7 H7 0.9300 .
C8 O2 1.440(8) .
C8 H8A 0.9700 .
C8 H8B 0.9700 .
C9 O2 1.368(8) .
C9 C10 1.390(10) .
C9 C14 1.406(9) .
C10 C11 1.371(10) .
C10 H10 0.9300 .
C11 C12 1.370(11) .
C11 H11 0.9300 .
C12 C13 1.367(10) .
C12 H12 0.9300 .
C13 C14 1.387(9) .
C13 H13 0.9300 .
C14 C15 1.459(9) .
C15 O1 1.356(7) .
C16 O1 1.355(7) .
C16 C17 1.455(9) .
C17 C18 1.378(9) .
C17 C22 1.404(9) .
C18 C19 1.347(10) .
C18 H18 0.9300 .
C19 C20 1.395(11) .
C19 H19 0.9300 .
C20 C21 1.391(10) .
C20 H20 0.9300 .
C21 C22 1.376(10) .
C21 H21 0.9300 .
C22 O3 1.384(7) .
C23 O3 1.435(8) .
C23 C24 1.500(10) .
C23 H23A 0.9700 .
C23 H23B 0.9700 .
C24 C25 1.371(11) .
C24 C29 1.376(9) .
C25 C26 1.364(11) .
C25 H25 0.9300 .
C26 C27 1.366(11) .
C26 H26 0.9300 .
C27 C28 1.383(11) .
C27 H27 0.9300 .
C28 C29 1.371(10) .
C28 C30 1.455(10) .
C29 H29 0.9300 .
F1 Sb2 1.867(5) .
F2 Sb2 1.860(5) .
F3 Sb2 1.845(6) .
F4 Sb2 1.862(5) .
F5 Sb2 1.858(5) .
F6 Sb1 1.860(5) .
F7 Sb1 1.851(6) .
F8 Sb1 1.854(6) .
F9 Sb1 1.862(5) .
F10 Sb1 1.855(5) .
F11 Sb1 1.867(5) .
F12 Sb2 1.839(6) .

loop_
_geom_torsion_atom_site_label_1
_geom_torsion_atom_site_label_2
_geom_torsion_atom_site_label_3
_geom_torsion_atom_site_label_4
_geom_torsion
_geom_torsion_site_symmetry_1
N4 Ag1 N1 C15 170.0(7) 2_665
N4 Ag1 N1 N2 -26.7(7) 2_665
C15 N1 N2 C16 2.6(7) .
Ag1 N1 N2 C16 -165.8(4) .
C15 N1 N2 Ag2 -164.6(4) .
Ag1 N1 N2 Ag2 27.1(5) .
N3 Ag2 N2 C16 -143.6(9) 2_675
N3 Ag2 N2 N1 19.5(12) 2_675
Ag1 N4 C1 C2 12(13) 2_665
N4 C1 C2 C3 147(12) .
N4 C1 C2 C7 -30(12) .
C7 C2 C3 C4 0.4(11) .
C1 C2 C3 C4 -177.1(7) .
C2 C3 C4 C5 0.3(11) .
C2 C3 C4 C8 -176.0(7) .
C3 C4 C5 C6 -1.3(12) .
C8 C4 C5 C6 175.0(8) .
C4 C5 C6 C7 1.6(14) .
C5 C6 C7 C2 -1.0(14) .
C3 C2 C7 C6 0.0(13) .
C1 C2 C7 C6 177.5(8) .
C5 C4 C8 O2 62.6(10) .
C3 C4 C8 O2 -121.2(8) .
O2 C9 C10 C11 177.4(8) .
C14 C9 C10 C11 -0.9(12) .
C9 C10 C11 C12 -3.4(14) .
C10 C11 C12 C13 5.9(14) .
C11 C12 C13 C14 -4.1(13) .
C12 C13 C14 C9 -0.2(12) .
C12 C13 C14 C15 176.2(7) .
O2 C9 C14 C13 -175.8(7) .
C10 C9 C14 C13 2.7(11) .
O2 C9 C14 C15 8.0(10) .
C10 C9 C14 C15 -173.5(7) .
N2 N1 C15 O1 -1.9(7) .
Ag1 N1 C15 O1 162.3(4) .
N2 N1 C15 C14 173.0(7) .
Ag1 N1 C15 C14 -22.7(12) .
C13 C14 C15 N1 -167.7(7) .
C9 C14 C15 N1 8.5(12) .
C13 C14 C15 O1 7.1(10) .
C9 C14 C15 O1 -176.7(6) .
N1 N2 C16 O1 -2.2(7) .
Ag2 N2 C16 O1 162.2(4) .
N1 N2 C16 C17 175.7(7) .
Ag2 N2 C16 C17 -19.9(12) .
N2 C16 C17 C18 169.0(8) .
O1 C16 C17 C18 -13.1(10) .
N2 C16 C17 C22 -12.4(12) .
O1 C16 C17 C22 165.5(6) .
C22 C17 C18 C19 0.3(12) .
C16 C17 C18 C19 179.0(8) .
C17 C18 C19 C20 -2.9(14) .
C18 C19 C20 C21 3.0(14) .
C19 C20 C21 C22 -0.5(14) .
C20 C21 C22 O3 -178.6(8) .
C20 C21 C22 C17 -2.2(12) .
C18 C17 C22 C21 2.3(11) .
C16 C17 C22 C21 -176.3(7) .
C18 C17 C22 O3 178.9(7) .
C16 C17 C22 O3 0.3(10) .
O3 C23 C24 C25 -58.4(9) .
O3 C23 C24 C29 123.7(7) .
C29 C24 C25 C26 -2.6(12) .
C23 C24 C25 C26 179.5(8) .
C24 C25 C26 C27 0.7(15) .
C25 C26 C27 C28 0.4(15) .
C26 C27 C28 C29 0.6(13) .
C26 C27 C28 C30 -178.8(8) .
C27 C28 C29 C24 -2.5(11) .
C30 C28 C29 C24 176.8(6) .
C25 C24 C29 C28 3.5(11) .
C23 C24 C29 C28 -178.6(7) .
Ag2 N3 C30 C28 -60(28) 2_675
C29 C28 C30 N3 -88(27) .
C27 C28 C30 N3 91(27) .
N2 C16 O1 C15 1.1(7) .
C17 C16 O1 C15 -177.3(6) .
N1 C15 O1 C16 0.6(7) .
C14 C15 O1 C16 -175.3(6) .
C10 C9 O2 C8 -0.7(11) .
C14 C9 O2 C8 177.7(7) .
C4 C8 O2 C9 -169.4(7) .
C21 C22 O3 C23 16.6(11) .
C17 C22 O3 C23 -160.0(7) .
C24 C23 O3 C22 168.7(6) .
